data_1504927
loop_
_publ_author_name
'Tabata, Hidetsugu'
'Akiba, Kumi'
'Lee, Shoukou'
'Takahashi, Hideyo'
'Natsugari, Hideaki'

_publ_section_title
;
 Atropisomeric properties of the dibenzo[b,d]azepin-6-one nucleus.
;
_journal_issue 21
_journal_name_full 'Organic letters'
_journal_page_first 4871
_journal_page_last 4874
_journal_paper_doi 10.1021/ol801968b
_journal_volume 10
_journal_year 2008
_chemical_absolute_configuration 'CHOOSE rm ad rmad syn or unk'
_chemical_formula_moiety 'C16 H15 N O '
_chemical_formula_sum 'C16 H15 N O'
_chemical_formula_weight 237.30
_space_group_IT_number 19
_symmetry_cell_setting orthorhombic
_symmetry_Int_Tables_number 19
_symmetry_space_group_name_Hall 'P 2ac 2ab'
_symmetry_space_group_name_H-M 'P 21 21 21'
_cell_angle_alpha 90.0000
_cell_angle_beta 90.0000
_cell_angle_gamma 90.0000
_cell_formula_units_Z 4
_cell_length_a 8.04449(15)
_cell_length_b 8.25073(15)
_cell_length_c 18.7160(3)
_cell_measurement_reflns_used 9985
_cell_measurement_temperature 173.1
_cell_measurement_theta_max 68.3
_cell_measurement_theta_min 4.7
_cell_volume 1242.24(4)
_computing_cell_refinement PROCESS-AUTO
_computing_data_collection PROCESS-AUTO
_computing_data_reduction CrystalStructure
_computing_publication_material 'CrystalStructure 3.8'
_computing_structure_refinement CRYSTALS
_computing_structure_solution SIR92
_diffrn_detector_area_resol_mean 10.00
_diffrn_measured_fraction_theta_full 1.000
_diffrn_measured_fraction_theta_max 1.000
_diffrn_measurement_device_type 'Rigaku RAXIS-RAPID'
_diffrn_measurement_method \w
_diffrn_radiation_type 'Cu K\a'
_diffrn_radiation_wavelength 1.54187
_diffrn_reflns_av_R_equivalents 0.045
_diffrn_reflns_limit_h_max 9
_diffrn_reflns_limit_h_min -9
_diffrn_reflns_limit_k_max 9
_diffrn_reflns_limit_k_min -9
_diffrn_reflns_limit_l_max 22
_diffrn_reflns_limit_l_min -22
_diffrn_reflns_number 12892
_diffrn_reflns_theta_full 68.25
_diffrn_reflns_theta_max 68.25
_exptl_absorpt_coefficient_mu 0.621
_exptl_absorpt_correction_T_max 0.883
_exptl_absorpt_correction_T_min 0.681
_exptl_absorpt_correction_type multi-scan
_exptl_absorpt_process_details
;
    Higashi, T. (1995). Program for Absorption Correction.
    Rigaku Corporation, Tokyo, Japan.
;
_exptl_crystal_colour colorless
_exptl_crystal_density_diffrn 1.269
_exptl_crystal_density_method 'not measured'
_exptl_crystal_description block
_exptl_crystal_F_000 504.00
_exptl_crystal_size_max 0.30
_exptl_crystal_size_mid 0.30
_exptl_crystal_size_min 0.20
_refine_diff_density_max 0.39
_refine_diff_density_min -0.43
_refine_ls_abs_structure_details 'Flack, H. D. (1983), Acta Cryst. A39, 876-881.  926 Friedel Pairs'
_refine_ls_abs_structure_Flack 0.2(3)
_refine_ls_extinction_method none
_refine_ls_goodness_of_fit_ref 0.715
_refine_ls_hydrogen_treatment refall
_refine_ls_number_parameters 224
_refine_ls_number_reflns 2262
_refine_ls_R_factor_gt 0.0320
_refine_ls_shift/su_max 0.0000
_refine_ls_structure_factor_coef Fsqd
_refine_ls_weighting_details 'w = 1/\s^2^(Fo^2^)'
_refine_ls_weighting_scheme sigma
_refine_ls_wR_factor_ref 0.0808
_reflns_number_gt 1831
_reflns_number_total 2262
_reflns_threshold_expression F^2^>2.0\s(F^2^)
_cod_data_source_file ol801968b_si_003.cif
_cod_data_source_block '_080616'
_cod_original_formula_sum 'C16 H15 N O '
_cod_database_code 1504927

loop_
_symmetry_equiv_pos_site_id
_symmetry_equiv_pos_as_xyz
1 +X,+Y,+Z
2 1/2+X,1/2-Y,-Z
3 -X,1/2+Y,1/2-Z
4 1/2-X,-Y,1/2+Z

loop_
_atom_site_label
_atom_site_type_symbol
_atom_site_fract_x
_atom_site_fract_y
_atom_site_fract_z
_atom_site_U_iso_or_equiv
_atom_site_adp_type
_atom_site_occupancy
_atom_site_symmetry_multiplicity
_atom_site_calc_flag
O(1) O 0.59509(17) 0.24765(17) 0.27699(6) 0.0411(3) Uani 1.00 1 d
N(1) N 0.74084(19) 0.24502(17) 0.38057(7) 0.0310(3) Uani 1.00 1 d
C(1) C 0.7570(2) 0.5881(2) 0.33961(9) 0.0285(4) Uani 1.00 1 d
C(2) C 0.7899(2) 0.6837(2) 0.27967(10) 0.0334(5) Uani 1.00 1 d
C(3) C 0.9437(2) 0.7561(2) 0.27099(10) 0.0370(5) Uani 1.00 1 d
C(4) C 1.0663(2) 0.7343(2) 0.32167(9) 0.0362(5) Uani 1.00 1 d
C(5) C 1.0349(2) 0.6420(2) 0.38206(10) 0.0315(4) Uani 1.00 1 d
C(6) C 0.8797(2) 0.5686(2) 0.39215(9) 0.0275(4) Uani 1.00 1 d
C(7) C 0.8428(2) 0.4691(2) 0.45667(9) 0.0278(4) Uani 1.00 1 d
C(8) C 0.8730(2) 0.5293(2) 0.52648(9) 0.0304(4) Uani 1.00 1 d
C(9) C 0.8401(2) 0.4308(2) 0.58504(10) 0.0362(5) Uani 1.00 1 d
C(10) C 0.7789(2) 0.2753(2) 0.57675(10) 0.0386(5) Uani 1.00 1 d
C(11) C 0.7457(2) 0.2170(2) 0.50900(10) 0.0355(5) Uani 1.00 1 d
C(12) C 0.7759(2) 0.3135(2) 0.44940(9) 0.0293(4) Uani 1.00 1 d
C(13) C 0.6405(2) 0.3179(2) 0.33141(9) 0.0312(4) Uani 1.00 1 d
C(14) C 0.5981(2) 0.4936(2) 0.34556(10) 0.0314(4) Uani 1.00 1 d
C(15) C 0.9369(2) 0.6986(2) 0.53975(11) 0.0369(5) Uani 1.00 1 d
C(16) C 0.7930(3) 0.0767(2) 0.36655(13) 0.0409(5) Uani 1.00 1 d
H(1) H 0.698(2) 0.698(2) 0.2446(9) 0.033(5) Uiso 1.00 1 c
H(2) H 0.962(2) 0.824(2) 0.2300(10) 0.040(5) Uiso 1.00 1 c
H(3) H 1.178(2) 0.781(2) 0.3146(9) 0.045(5) Uiso 1.00 1 c
H(4) H 1.127(2) 0.626(2) 0.4190(9) 0.031(4) Uiso 1.00 1 c
H(5) H 0.868(2) 0.475(2) 0.6340(10) 0.040(5) Uiso 1.00 1 c
H(6) H 0.756(2) 0.206(2) 0.6204(10) 0.045(5) Uiso 1.00 1 c
H(7) H 0.698(2) 0.111(2) 0.5010(9) 0.039(5) Uiso 1.00 1 c
H(8) H 0.514(2) 0.530(2) 0.3098(9) 0.037(5) Uiso 1.00 1 c
H(9) H 0.551(2) 0.503(2) 0.3919(9) 0.032(5) Uiso 1.00 1 c
H(10) H 0.889(2) 0.780(2) 0.5050(11) 0.046(5) Uiso 1.00 1 c
H(11) H 1.061(2) 0.711(2) 0.5350(9) 0.045(5) Uiso 1.00 1 c
H(12) H 0.910(2) 0.734(2) 0.5885(10) 0.040(5) Uiso 1.00 1 c
H(13) H 0.717(3) -0.005(3) 0.3832(13) 0.073(7) Uiso 1.00 1 c
H(14) H 0.900(3) 0.054(3) 0.3927(12) 0.075(8) Uiso 1.00 1 c
H(15) H 0.808(2) 0.063(2) 0.3143(11) 0.055(6) Uiso 1.00 1 c

loop_
_atom_site_aniso_label
_atom_site_aniso_U_11
_atom_site_aniso_U_22
_atom_site_aniso_U_33
_atom_site_aniso_U_12
_atom_site_aniso_U_13
_atom_site_aniso_U_23
O(1) 0.0377(7) 0.0482(7) 0.0376(6) -0.0071(7) -0.0027(5) -0.0143(6)
N(1) 0.0317(8) 0.0271(7) 0.0342(7) -0.0005(7) 0.0018(7) -0.0054(6)
C(1) 0.0284(10) 0.0260(8) 0.0311(8) 0.0040(7) -0.0009(8) -0.0057(7)
C(2) 0.0381(11) 0.0326(9) 0.0296(9) 0.0047(8) -0.0027(8) 0.0003(7)
C(3) 0.0465(12) 0.0341(10) 0.0305(9) 0.0006(9) 0.0048(8) 0.0024(8)
C(4) 0.0344(10) 0.0363(10) 0.0379(9) -0.0066(9) 0.0033(8) -0.0014(8)
C(5) 0.0300(10) 0.0325(9) 0.0321(9) -0.0015(8) -0.0013(8) -0.0021(7)
C(6) 0.0289(9) 0.0248(8) 0.0287(8) 0.0022(7) -0.0010(7) -0.0041(6)
C(7) 0.0221(8) 0.0306(8) 0.0306(8) 0.0016(7) -0.0002(7) -0.0007(7)
C(8) 0.0265(9) 0.0328(9) 0.0320(8) 0.0008(8) -0.0020(7) -0.0029(7)
C(9) 0.0331(11) 0.0468(11) 0.0287(9) 0.0016(9) -0.0023(8) -0.0013(8)
C(10) 0.0376(11) 0.0437(10) 0.0347(9) -0.0014(9) 0.0018(8) 0.0088(8)
C(11) 0.0329(10) 0.0315(9) 0.0422(10) -0.0040(8) 0.0007(8) 0.0029(8)
C(12) 0.0240(9) 0.0317(9) 0.0321(9) 0.0011(7) 0.0001(7) -0.0014(7)
C(13) 0.0251(9) 0.0359(9) 0.0326(9) -0.0057(8) 0.0043(7) -0.0052(7)
C(14) 0.0261(9) 0.0381(9) 0.0302(9) 0.0021(8) -0.0022(7) -0.0026(8)
C(15) 0.0358(11) 0.0389(10) 0.0360(10) -0.0041(8) -0.0015(9) -0.0075(8)
C(16) 0.0465(13) 0.0264(9) 0.0498(12) -0.0011(9) 0.0076(10) -0.0048(9)

loop_
_atom_type_symbol
_atom_type_description
_atom_type_scat_dispersion_real
_atom_type_scat_dispersion_imag
_atom_type_scat_source
C C 0.018 0.009
;
International Tables for Crystallography
(1992, Vol. C, Tables 4.2.6.8 and 6.1.1.4)
;
H H 0.000 0.000
;
International Tables for Crystallography
(1992, Vol. C, Table 6.1.1.4)
;
O O 0.049 0.032
;
International Tables for Crystallography
(1992, Vol. C, Tables 4.2.6.8 and 6.1.1.4)
;
N N 0.031 0.018
;
International Tables for Crystallography
(1992, Vol. C, Tables 4.2.6.8 and 6.1.1.4)
;

loop_
_geom_angle_atom_site_label_1
_geom_angle_atom_site_label_2
_geom_angle_atom_site_label_3
_geom_angle
_geom_angle_publ_flag
C(12) N(1) C(13) 123.28(14) yes
C(12) N(1) C(16) 118.35(14) yes
C(13) N(1) C(16) 117.61(15) yes
C(2) C(1) C(6) 119.64(17) yes
C(2) C(1) C(14) 120.95(16) yes
C(6) C(1) C(14) 119.17(15) yes
C(1) C(2) C(3) 120.52(17) yes
C(2) C(3) C(4) 120.12(17) yes
C(3) C(4) C(5) 120.12(18) yes
C(4) C(5) C(6) 120.68(17) yes
C(1) C(6) C(5) 118.88(15) yes
C(1) C(6) C(7) 119.42(16) yes
C(5) C(6) C(7) 121.69(16) yes
C(6) C(7) C(8) 121.29(15) yes
C(6) C(7) C(12) 120.23(15) yes
C(8) C(7) C(12) 118.48(15) yes
C(7) C(8) C(9) 119.28(16) yes
C(7) C(8) C(15) 122.27(15) yes
C(9) C(8) C(15) 118.44(16) yes
C(8) C(9) C(10) 121.44(17) yes
C(9) C(10) C(11) 119.65(17) yes
C(10) C(11) C(12) 120.16(17) yes
N(1) C(12) C(7) 121.63(14) yes
N(1) C(12) C(11) 117.39(15) yes
C(7) C(12) C(11) 120.94(16) yes
O(1) C(13) N(1) 121.88(16) yes
O(1) C(13) C(14) 122.04(16) yes
N(1) C(13) C(14) 115.96(14) yes
C(1) C(14) C(13) 107.03(15) yes
C(1) C(2) H(1) 116.9(10) no
C(3) C(2) H(1) 122.6(11) no
C(2) C(3) H(2) 118.7(12) no
C(4) C(3) H(2) 121.1(12) no
C(3) C(4) H(3) 120.5(11) no
C(5) C(4) H(3) 119.3(11) no
C(4) C(5) H(4) 119.3(10) no
C(6) C(5) H(4) 120.0(10) no
C(8) C(9) H(5) 117.6(11) no
C(10) C(9) H(5) 120.9(10) no
C(9) C(10) H(6) 119.7(11) no
C(11) C(10) H(6) 120.6(11) no
C(10) C(11) H(7) 122.2(10) no
C(12) C(11) H(7) 117.6(10) no
C(1) C(14) H(8) 111.7(11) no
C(1) C(14) H(9) 111.4(11) no
C(13) C(14) H(8) 108.9(10) no
C(13) C(14) H(9) 109.2(11) no
H(8) C(14) H(9) 108.4(16) no
C(8) C(15) H(10) 112.3(12) no
C(8) C(15) H(11) 114.8(11) no
C(8) C(15) H(12) 110.5(11) no
H(10) C(15) H(11) 104.7(17) no
H(10) C(15) H(12) 108.3(16) no
H(11) C(15) H(12) 105.7(16) no
N(1) C(16) H(13) 114.8(16) no
N(1) C(16) H(14) 109.5(14) no
N(1) C(16) H(15) 108.4(12) no
H(13) C(16) H(14) 105(2) no
H(13) C(16) H(15) 108.3(19) no
H(14) C(16) H(15) 110.9(19) no

loop_
_geom_bond_atom_site_label_1
_geom_bond_atom_site_label_2
_geom_bond_distance
_geom_bond_publ_flag
O(1) C(13) 1.227(2) yes
N(1) C(12) 1.435(2) yes
N(1) C(13) 1.363(2) yes
N(1) C(16) 1.474(2) yes
C(1) C(2) 1.397(2) yes
C(1) C(6) 1.402(2) yes
C(1) C(14) 1.501(2) yes
C(2) C(3) 1.384(2) yes
C(3) C(4) 1.380(2) yes
C(4) C(5) 1.386(2) yes
C(5) C(6) 1.401(2) yes
C(6) C(7) 1.490(2) yes
C(7) C(8) 1.419(2) yes
C(7) C(12) 1.398(2) yes
C(8) C(9) 1.390(2) yes
C(8) C(15) 1.509(2) yes
C(9) C(10) 1.383(2) yes
C(10) C(11) 1.382(2) yes
C(11) C(12) 1.392(2) yes
C(13) C(14) 1.513(2) yes
C(2) H(1) 0.999(18) no
C(3) H(2) 0.96(2) no
C(4) H(3) 0.98(2) no
C(5) H(4) 1.023(19) no
C(9) H(5) 1.010(19) no
C(10) H(6) 1.012(19) no
C(11) H(7) 0.97(2) no
C(14) H(8) 0.999(19) no
C(14) H(9) 0.951(18) no
C(15) H(10) 1.01(2) no
C(15) H(11) 1.01(2) no
C(15) H(12) 0.982(19) no
C(16) H(13) 0.96(2) no
C(16) H(14) 1.01(3) no
C(16) H(15) 0.99(2) no

loop_
_geom_contact_atom_site_label_1
_geom_contact_atom_site_label_2
_geom_contact_distance
_geom_contact_site_symmetry_2
O(1) N(1) 2.2657(18) .
O(1) C(1) 3.311(2) .
O(1) C(2) 3.316(2) 3_645
O(1) C(4) 3.293(2) 3_745
O(1) C(12) 3.581(2) .
O(1) C(14) 2.401(2) .
O(1) C(14) 3.474(2) 3_645
O(1) C(16) 2.708(2) .
N(1) O(1) 2.2657(18) .
N(1) C(1) 2.935(2) .
N(1) C(6) 2.902(2) .
N(1) C(7) 2.473(2) .
N(1) C(9) 3.593(2) 2_456
N(1) C(11) 2.415(2) .
N(1) C(14) 2.440(2) .
C(1) O(1) 3.311(2) .
C(1) N(1) 2.935(2) .
C(1) C(3) 2.414(2) .
C(1) C(4) 2.786(2) .
C(1) C(5) 2.414(2) .
C(1) C(7) 2.498(2) .
C(1) C(12) 3.062(2) .
C(1) C(13) 2.423(2) .
C(2) O(1) 3.316(2) 3_655
C(2) C(4) 2.395(2) .
C(2) C(5) 2.770(2) .
C(2) C(6) 2.420(2) .
C(2) C(13) 3.390(2) .
C(2) C(14) 2.522(2) .
C(3) C(1) 2.414(2) .
C(3) C(5) 2.397(2) .
C(3) C(6) 2.793(2) .
C(3) C(16) 3.415(2) 1_565
C(4) O(1) 3.293(2) 3_755
C(4) C(1) 2.786(2) .
C(4) C(2) 2.395(2) .
C(4) C(6) 2.422(2) .
C(5) C(1) 2.414(2) .
C(5) C(2) 2.770(2) .
C(5) C(3) 2.397(2) .
C(5) C(7) 2.525(2) .
C(5) C(8) 3.141(2) .
C(5) C(15) 3.090(2) .
C(6) N(1) 2.902(2) .
C(6) C(2) 2.420(2) .
C(6) C(3) 2.793(2) .
C(6) C(4) 2.422(2) .
C(6) C(8) 2.536(2) .
C(6) C(12) 2.505(2) .
C(6) C(13) 3.045(2) .
C(6) C(14) 2.504(2) .
C(6) C(15) 2.999(2) .
C(7) N(1) 2.473(2) .
C(7) C(1) 2.498(2) .
C(7) C(5) 2.525(2) .
C(7) C(9) 2.423(2) .
C(7) C(10) 2.805(2) .
C(7) C(11) 2.428(2) .
C(7) C(13) 3.114(2) .
C(7) C(14) 2.870(2) .
C(7) C(15) 2.565(2) .
C(8) C(5) 3.141(2) .
C(8) C(6) 2.536(2) .
C(8) C(10) 2.418(2) .
C(8) C(11) 2.791(2) .
C(8) C(12) 2.421(2) .
C(9) N(1) 3.593(2) 2_556
C(9) C(7) 2.423(2) .
C(9) C(11) 2.390(2) .
C(9) C(12) 2.765(2) .
C(9) C(13) 3.535(2) 2_556
C(9) C(15) 2.491(2) .
C(10) C(7) 2.805(2) .
C(10) C(8) 2.418(2) .
C(10) C(12) 2.404(2) .
C(10) C(13) 3.466(2) 2_556
C(11) N(1) 2.415(2) .
C(11) C(7) 2.428(2) .
C(11) C(8) 2.791(2) .
C(11) C(9) 2.390(2) .
C(11) C(13) 3.529(2) .
C(11) C(16) 2.931(3) .
C(12) O(1) 3.581(2) .
C(12) C(1) 3.062(2) .
C(12) C(6) 2.505(2) .
C(12) C(8) 2.421(2) .
C(12) C(9) 2.765(2) .
C(12) C(10) 2.404(2) .
C(12) C(13) 2.463(2) .
C(12) C(14) 2.834(2) .
C(12) C(16) 2.498(2) .
C(13) C(1) 2.423(2) .
C(13) C(2) 3.390(2) .
C(13) C(6) 3.045(2) .
C(13) C(7) 3.114(2) .
C(13) C(9) 3.535(2) 2_456
C(13) C(10) 3.466(2) 2_456
C(13) C(11) 3.529(2) .
C(13) C(12) 2.463(2) .
C(13) C(16) 2.428(2) .
C(14) O(1) 2.401(2) .
C(14) O(1) 3.474(2) 3_655
C(14) N(1) 2.440(2) .
C(14) C(2) 2.522(2) .
C(14) C(6) 2.504(2) .
C(14) C(7) 2.870(2) .
C(14) C(12) 2.834(2) .
C(14) C(15) 3.569(2) 2_466
C(15) C(5) 3.090(2) .
C(15) C(6) 2.999(2) .
C(15) C(7) 2.565(2) .
C(15) C(9) 2.491(2) .
C(15) C(14) 3.569(2) 2_566
C(16) O(1) 2.708(2) .
C(16) C(3) 3.415(2) 1_545
C(16) C(11) 2.931(3) .
C(16) C(12) 2.498(2) .
C(16) C(13) 2.428(2) .
O(1) H(1) 2.423(18) 3_645
O(1) H(3) 2.52(2) 3_745
O(1) H(5) 3.081(19) 2_456
O(1) H(5) 3.535(19) 4_664
O(1) H(6) 3.36(2) 2_456
O(1) H(8) 2.497(19) .
O(1) H(8) 2.574(18) 3_645
O(1) H(9) 3.033(18) .
O(1) H(12) 3.531(18) 4_664
O(1) H(13) 3.04(2) .
O(1) H(15) 2.39(2) .
N(1) H(2) 3.23(2) 3_745
N(1) H(5) 3.52(2) 2_456
N(1) H(7) 2.536(18) .
N(1) H(8) 3.259(19) .
N(1) H(9) 2.630(19) .
N(1) H(13) 2.07(2) .
N(1) H(14) 2.05(2) .
N(1) H(15) 2.02(2) .
C(1) H(1) 2.052(18) .
C(1) H(2) 3.27(2) .
C(1) H(2) 3.40(2) 3_745
C(1) H(4) 3.34(2) .
C(1) H(8) 2.09(2) .
C(1) H(9) 2.050(19) .
C(1) H(11) 3.28(2) 2_466
C(1) H(12) 3.43(2) 2_466
C(1) H(13) 3.47(2) 1_565
C(2) H(2) 2.03(2) .
C(2) H(2) 3.58(2) 3_745
C(2) H(3) 3.29(2) .
C(2) H(5) 3.278(19) 4_664
C(2) H(6) 3.139(19) 4_664
C(2) H(8) 2.62(2) .
C(2) H(9) 3.215(18) .
C(2) H(13) 3.27(2) 1_565
C(2) H(15) 3.20(2) 1_565
C(3) H(1) 2.098(19) .
C(3) H(3) 2.06(2) .
C(3) H(4) 3.317(18) .
C(3) H(6) 3.261(19) 4_664
C(3) H(13) 3.41(2) 1_565
C(3) H(14) 3.37(2) 1_565
C(3) H(15) 2.88(2) 1_565
C(3) H(15) 3.01(2) 3_755
C(4) H(1) 3.313(18) .
C(4) H(2) 2.05(2) .
C(4) H(2) 3.53(2) 3_745
C(4) H(4) 2.087(17) .
C(4) H(5) 3.51(2) 2_566
C(4) H(12) 3.24(2) 2_566
C(4) H(14) 3.24(2) 1_565
C(4) H(15) 3.42(2) 1_565
C(4) H(15) 3.08(2) 3_755
C(5) H(2) 3.27(2) .
C(5) H(2) 3.36(2) 3_745
C(5) H(3) 2.06(2) .
C(5) H(6) 3.38(2) 2_556
C(5) H(7) 3.295(19) 2_556
C(5) H(10) 2.83(2) .
C(5) H(11) 2.927(18) .
C(5) H(12) 3.23(2) 2_566
C(5) H(14) 3.57(2) 1_565
C(6) H(1) 3.303(18) .
C(6) H(2) 3.31(2) 3_745
C(6) H(3) 3.31(2) .
C(6) H(4) 2.11(2) .
C(6) H(7) 3.571(19) 2_556
C(6) H(8) 3.34(2) .
C(6) H(9) 2.70(2) .
C(6) H(10) 2.74(2) .
C(6) H(11) 3.265(19) .
C(6) H(11) 3.43(2) 2_466
C(7) H(4) 2.722(19) .
C(7) H(5) 3.325(19) .
C(7) H(7) 3.28(2) .
C(7) H(7) 3.04(2) 2_556
C(7) H(9) 2.657(19) .
C(7) H(10) 2.75(2) .
C(7) H(11) 3.04(2) .
C(7) H(11) 3.48(2) 2_466
C(7) H(12) 3.339(19) .
C(8) H(4) 2.978(19) .
C(8) H(5) 2.063(19) .
C(8) H(6) 3.327(19) .
C(8) H(7) 2.91(2) 2_556
C(8) H(10) 2.11(2) .
C(8) H(11) 2.14(2) .
C(8) H(11) 3.49(2) 2_466
C(8) H(12) 2.069(19) .
C(8) H(13) 3.25(2) 2_556
C(9) H(1) 3.183(17) 4_665
C(9) H(3) 3.30(2) 2_466
C(9) H(6) 2.079(19) .
C(9) H(7) 3.28(2) .
C(9) H(7) 3.319(19) 2_556
C(9) H(10) 3.27(2) .
C(9) H(11) 3.06(2) .
C(9) H(12) 2.562(19) .
C(9) H(13) 3.15(2) 2_556
C(9) H(14) 3.57(3) 2_456
C(10) H(1) 3.155(17) 4_665
C(10) H(2) 3.56(2) 4_665
C(10) H(4) 3.532(18) 2_456
C(10) H(5) 2.089(19) .
C(10) H(7) 2.068(19) .
C(10) H(9) 3.226(19) 2_556
C(10) H(14) 3.41(3) 2_456
C(11) H(4) 3.278(18) 2_456
C(11) H(5) 3.310(19) .
C(11) H(6) 2.088(19) .
C(11) H(9) 3.582(18) .
C(11) H(9) 3.572(19) 2_556
C(11) H(13) 2.99(2) .
C(11) H(14) 2.84(2) .
C(12) H(6) 3.324(19) .
C(12) H(7) 2.03(2) .
C(12) H(7) 3.58(2) 2_556
C(12) H(9) 2.623(19) .
C(12) H(13) 2.94(2) .
C(12) H(14) 2.59(2) .
C(12) H(15) 3.28(2) .
C(13) H(1) 3.560(19) .
C(13) H(1) 3.225(18) 3_645
C(13) H(2) 3.40(2) 3_745
C(13) H(3) 3.113(19) 3_745
C(13) H(5) 3.327(19) 2_456
C(13) H(6) 3.23(2) 2_456
C(13) H(8) 2.066(19) .
C(13) H(9) 2.034(18) .
C(13) H(13) 2.90(2) .
C(13) H(14) 3.23(2) .
C(13) H(15) 2.51(2) .
C(14) H(1) 2.655(18) .
C(14) H(6) 3.27(2) 2_456
C(14) H(11) 3.319(19) 2_466
C(14) H(12) 2.980(19) 2_466
C(15) H(3) 3.436(19) 2_466
C(15) H(4) 2.794(18) .
C(15) H(4) 2.983(19) 2_466
C(15) H(5) 2.614(19) .
C(15) H(7) 3.39(2) 2_556
C(15) H(9) 2.921(18) 2_566
C(15) H(11) 3.41(2) 2_466
C(15) H(13) 3.11(2) 2_556
C(16) H(2) 3.57(2) 1_545
C(16) H(2) 3.36(2) 3_745
C(16) H(5) 3.45(2) 2_456
C(16) H(7) 2.645(18) .
C(16) H(11) 3.54(2) 2_456
H(1) O(1) 2.423(19) 3_655
H(1) C(1) 2.052(18) .
H(1) C(3) 2.098(19) .
H(1) C(4) 3.313(18) .
H(1) C(6) 3.303(18) .
H(1) C(9) 3.183(17) 4_664
H(1) C(10) 3.155(17) 4_664
H(1) C(13) 3.560(19) .
H(1) C(13) 3.225(18) 3_655
H(1) C(14) 2.655(18) .
H(1) H(2) 2.38(2) .
H(1) H(5) 2.57(2) 4_664
H(1) H(6) 2.48(2) 4_664
H(1) H(8) 2.36(2) .
H(1) H(8) 3.38(2) 3_655
H(1) H(9) 3.40(2) .
H(1) H(13) 3.57(3) 1_565
H(1) H(15) 3.40(2) 1_565
H(2) N(1) 3.23(2) 3_755
H(2) C(1) 3.27(2) .
H(2) C(1) 3.40(2) 3_755
H(2) C(2) 2.03(2) .
H(2) C(2) 3.58(2) 3_755
H(2) C(4) 2.05(2) .
H(2) C(4) 3.53(2) 3_755
H(2) C(5) 3.27(2) .
H(2) C(5) 3.36(2) 3_755
H(2) C(6) 3.31(2) 3_755
H(2) C(10) 3.56(2) 4_664
H(2) C(13) 3.40(2) 3_755
H(2) C(16) 3.57(2) 1_565
H(2) C(16) 3.36(2) 3_755
H(2) H(1) 2.38(2) .
H(2) H(3) 2.38(2) .
H(2) H(6) 2.71(2) 4_664
H(2) H(14) 3.39(3) 3_755
H(2) H(15) 2.82(3) 1_565
H(2) H(15) 2.96(3) 3_755
H(3) O(1) 2.52(2) 3_755
H(3) C(2) 3.29(2) .
H(3) C(3) 2.06(2) .
H(3) C(5) 2.06(2) .
H(3) C(6) 3.31(2) .
H(3) C(9) 3.30(2) 2_566
H(3) C(13) 3.113(19) 3_755
H(3) C(15) 3.436(19) 2_566
H(3) H(2) 2.38(2) .
H(3) H(4) 2.37(2) .
H(3) H(5) 2.71(2) 2_566
H(3) H(8) 3.40(2) 1_655
H(3) H(12) 2.60(2) 2_566
H(3) H(14) 3.49(3) 1_565
H(3) H(15) 3.01(2) 3_755
H(4) C(1) 3.34(2) .
H(4) C(3) 3.317(18) .
H(4) C(4) 2.087(17) .
H(4) C(6) 2.11(2) .
H(4) C(7) 2.722(19) .
H(4) C(8) 2.978(19) .
H(4) C(10) 3.532(18) 2_556
H(4) C(11) 3.278(18) 2_556
H(4) C(15) 2.794(18) .
H(4) C(15) 2.983(19) 2_566
H(4) H(3) 2.37(2) .
H(4) H(6) 3.03(2) 2_556
H(4) H(7) 2.53(2) 2_556
H(4) H(9) 3.59(2) 1_655
H(4) H(10) 2.81(2) .
H(4) H(10) 2.65(2) 2_566
H(4) H(11) 2.34(2) .
H(4) H(12) 2.55(2) 2_566
H(5) O(1) 3.081(19) 2_556
H(5) O(1) 3.535(19) 4_665
H(5) N(1) 3.52(2) 2_556
H(5) C(2) 3.278(19) 4_665
H(5) C(4) 3.51(2) 2_466
H(5) C(7) 3.325(19) .
H(5) C(8) 2.063(19) .
H(5) C(10) 2.089(19) .
H(5) C(11) 3.310(19) .
H(5) C(13) 3.327(19) 2_556
H(5) C(15) 2.614(19) .
H(5) C(16) 3.45(2) 2_556
H(5) H(1) 2.57(2) 4_665
H(5) H(3) 2.71(2) 2_466
H(5) H(6) 2.40(2) .
H(5) H(8) 3.42(2) 4_665
H(5) H(10) 3.49(2) .
H(5) H(11) 3.11(2) .
H(5) H(12) 2.32(2) .
H(5) H(13) 2.84(3) 2_556
H(6) O(1) 3.36(2) 2_556
H(6) C(2) 3.139(19) 4_665
H(6) C(3) 3.261(19) 4_665
H(6) C(5) 3.38(2) 2_456
H(6) C(8) 3.327(19) .
H(6) C(9) 2.079(19) .
H(6) C(11) 2.088(19) .
H(6) C(12) 3.324(19) .
H(6) C(13) 3.23(2) 2_556
H(6) C(14) 3.27(2) 2_556
H(6) H(1) 2.48(2) 4_665
H(6) H(2) 2.71(2) 4_665
H(6) H(4) 3.03(2) 2_456
H(6) H(5) 2.40(2) .
H(6) H(7) 2.41(2) .
H(6) H(8) 3.13(2) 2_556
H(6) H(9) 2.94(2) 2_556
H(6) H(14) 3.49(3) 2_456
H(7) N(1) 2.536(18) .
H(7) C(5) 3.295(19) 2_456
H(7) C(6) 3.571(19) 2_456
H(7) C(7) 3.28(2) .
H(7) C(7) 3.04(2) 2_456
H(7) C(8) 2.91(2) 2_456
H(7) C(9) 3.28(2) .
H(7) C(9) 3.319(19) 2_456
H(7) C(10) 2.068(19) .
H(7) C(12) 2.03(2) .
H(7) C(12) 3.58(2) 2_456
H(7) C(15) 3.39(2) 2_456
H(7) C(16) 2.645(18) .
H(7) H(4) 2.53(2) 2_456
H(7) H(6) 2.41(2) .
H(7) H(9) 3.60(2) 2_556
H(7) H(10) 3.13(3) 1_545
H(7) H(11) 2.95(2) 2_456
H(7) H(13) 2.41(3) .
H(7) H(14) 2.64(3) .
H(8) O(1) 2.497(19) .
H(8) O(1) 2.574(18) 3_655
H(8) N(1) 3.259(19) .
H(8) C(1) 2.09(2) .
H(8) C(2) 2.62(2) .
H(8) C(6) 3.34(2) .
H(8) C(13) 2.066(19) .
H(8) H(1) 2.36(2) .
H(8) H(1) 3.38(2) 3_645
H(8) H(3) 3.40(2) 1_455
H(8) H(5) 3.42(2) 4_664
H(8) H(6) 3.13(2) 2_456
H(8) H(9) 1.58(2) .
H(8) H(12) 2.85(2) 2_466
H(8) H(15) 3.49(3) 3_655
H(9) O(1) 3.033(18) .
H(9) N(1) 2.630(19) .
H(9) C(1) 2.050(19) .
H(9) C(2) 3.215(18) .
H(9) C(6) 2.70(2) .
H(9) C(7) 2.657(19) .
H(9) C(10) 3.226(19) 2_456
H(9) C(11) 3.582(18) .
H(9) C(11) 3.572(19) 2_456
H(9) C(12) 2.623(19) .
H(9) C(13) 2.034(18) .
H(9) C(15) 2.921(18) 2_466
H(9) H(1) 3.40(2) .
H(9) H(4) 3.59(2) 1_455
H(9) H(6) 2.94(2) 2_456
H(9) H(7) 3.60(2) 2_456
H(9) H(8) 1.58(2) .
H(9) H(10) 2.94(2) 2_466
H(9) H(11) 2.73(2) 2_466
H(9) H(12) 2.48(2) 2_466
H(10) C(5) 2.83(2) .
H(10) C(6) 2.74(2) .
H(10) C(7) 2.75(2) .
H(10) C(8) 2.11(2) .
H(10) C(9) 3.27(2) .
H(10) H(4) 2.81(2) .
H(10) H(4) 2.65(2) 2_466
H(10) H(5) 3.49(2) .
H(10) H(7) 3.13(3) 1_565
H(10) H(9) 2.94(2) 2_566
H(10) H(11) 1.60(3) .
H(10) H(11) 2.74(3) 2_466
H(10) H(12) 1.62(2) .
H(10) H(13) 3.20(3) 1_565
H(10) H(14) 3.08(3) 1_565
H(11) C(1) 3.28(2) 2_566
H(11) C(5) 2.927(18) .
H(11) C(6) 3.265(19) .
H(11) C(6) 3.43(2) 2_566
H(11) C(7) 3.04(2) .
H(11) C(7) 3.48(2) 2_566
H(11) C(8) 2.14(2) .
H(11) C(8) 3.49(2) 2_566
H(11) C(9) 3.06(2) .
H(11) C(14) 3.319(19) 2_566
H(11) C(15) 3.41(2) 2_566
H(11) C(16) 3.54(2) 2_556
H(11) H(4) 2.34(2) .
H(11) H(5) 3.11(2) .
H(11) H(7) 2.95(2) 2_556
H(11) H(9) 2.73(2) 2_566
H(11) H(10) 1.60(3) .
H(11) H(10) 2.74(3) 2_566
H(11) H(12) 1.59(2) .
H(11) H(13) 2.61(3) 2_556
H(12) O(1) 3.531(18) 4_665
H(12) C(1) 3.43(2) 2_566
H(12) C(4) 3.24(2) 2_466
H(12) C(5) 3.23(2) 2_466
H(12) C(7) 3.339(19) .
H(12) C(8) 2.069(19) .
H(12) C(9) 2.562(19) .
H(12) C(14) 2.980(19) 2_566
H(12) H(3) 2.60(2) 2_466
H(12) H(4) 2.55(2) 2_466
H(12) H(5) 2.32(2) .
H(12) H(8) 2.85(2) 2_566
H(12) H(9) 2.48(2) 2_566
H(12) H(10) 1.62(2) .
H(12) H(11) 1.59(2) .
H(12) H(13) 3.15(3) 2_556
H(13) O(1) 3.04(2) .
H(13) N(1) 2.07(2) .
H(13) C(1) 3.47(2) 1_545
H(13) C(2) 3.27(2) 1_545
H(13) C(3) 3.41(2) 1_545
H(13) C(8) 3.25(2) 2_456
H(13) C(9) 3.15(2) 2_456
H(13) C(11) 2.99(2) .
H(13) C(12) 2.94(2) .
H(13) C(13) 2.90(2) .
H(13) C(15) 3.11(2) 2_456
H(13) H(1) 3.57(3) 1_545
H(13) H(5) 2.84(3) 2_456
H(13) H(7) 2.41(3) .
H(13) H(10) 3.20(3) 1_545
H(13) H(11) 2.61(3) 2_456
H(13) H(12) 3.15(3) 2_456
H(13) H(14) 1.56(4) .
H(13) H(15) 1.59(3) .
H(14) N(1) 2.05(2) .
H(14) C(3) 3.37(2) 1_545
H(14) C(4) 3.24(2) 1_545
H(14) C(5) 3.57(2) 1_545
H(14) C(9) 3.57(3) 2_556
H(14) C(10) 3.41(3) 2_556
H(14) C(11) 2.84(2) .
H(14) C(12) 2.59(2) .
H(14) C(13) 3.23(2) .
H(14) H(2) 3.39(3) 3_745
H(14) H(3) 3.49(3) 1_545
H(14) H(6) 3.49(3) 2_556
H(14) H(7) 2.64(3) .
H(14) H(10) 3.08(3) 1_545
H(14) H(13) 1.56(4) .
H(14) H(15) 1.65(3) .
H(15) O(1) 2.39(2) .
H(15) N(1) 2.02(2) .
H(15) C(2) 3.20(2) 1_545
H(15) C(3) 2.88(2) 1_545
H(15) C(3) 3.01(2) 3_745
H(15) C(4) 3.42(2) 1_545
H(15) C(4) 3.08(2) 3_745
H(15) C(12) 3.28(2) .
H(15) C(13) 2.51(2) .
H(15) H(1) 3.40(2) 1_545
H(15) H(2) 2.82(3) 1_545
H(15) H(2) 2.96(3) 3_745
H(15) H(3) 3.01(2) 3_745
H(15) H(8) 3.49(3) 3_645
H(15) H(13) 1.59(3) .
H(15) H(14) 1.65(3) .

loop_
_geom_torsion_atom_site_label_1
_geom_torsion_atom_site_label_2
_geom_torsion_atom_site_label_3
_geom_torsion_atom_site_label_4
_geom_torsion
C(12) N(1) C(13) O(1) -170.28(16)
C(12) N(1) C(13) C(14) 13.6(2)
C(13) N(1) C(12) C(7) -55.9(2)
C(13) N(1) C(12) C(11) 126.09(18)
C(16) N(1) C(12) C(7) 134.33(18)
C(16) N(1) C(12) C(11) -43.7(2)
C(16) N(1) C(13) O(1) -0.4(2)
C(16) N(1) C(13) C(14) -176.52(16)
C(2) C(1) C(6) C(5) -1.9(2)
C(2) C(1) C(6) C(7) 178.83(16)
C(6) C(1) C(2) C(3) 1.4(2)
C(2) C(1) C(14) C(13) 104.63(19)
C(14) C(1) C(2) C(3) -172.92(17)
C(6) C(1) C(14) C(13) -69.8(2)
C(14) C(1) C(6) C(5) 172.59(16)
C(14) C(1) C(6) C(7) -6.7(2)
C(1) C(2) C(3) C(4) 0.1(2)
C(2) C(3) C(4) C(5) -1.1(2)
C(3) C(4) C(5) C(6) 0.6(2)
C(4) C(5) C(6) C(1) 0.9(2)
C(4) C(5) C(6) C(7) -179.87(16)
C(1) C(6) C(7) C(8) -129.24(18)
C(1) C(6) C(7) C(12) 50.3(2)
C(5) C(6) C(7) C(8) 51.5(2)
C(5) C(6) C(7) C(12) -128.98(18)
C(6) C(7) C(8) C(9) -178.55(17)
C(6) C(7) C(8) C(15) 2.6(2)
C(6) C(7) C(12) N(1) -0.04(19)
C(6) C(7) C(12) C(11) 177.91(16)
C(8) C(7) C(12) N(1) 179.51(15)
C(8) C(7) C(12) C(11) -2.5(2)
C(12) C(7) C(8) C(9) 1.9(2)
C(12) C(7) C(8) C(15) -176.95(17)
C(7) C(8) C(9) C(10) 0.1(2)
C(15) C(8) C(9) C(10) 178.95(18)
C(8) C(9) C(10) C(11) -1.4(3)
C(9) C(10) C(11) C(12) 0.8(3)
C(10) C(11) C(12) N(1) 179.23(17)
C(10) C(11) C(12) C(7) 1.2(2)
O(1) C(13) C(14) C(1) -110.34(19)
N(1) C(13) C(14) C(1) 65.75(19)

loop_
_cod_related_entry_id
_cod_related_entry_code
_cod_related_entry_database
1 30651514 ChemSpider
